data_4316524
loop_
_publ_author_name
'W. Alexander Merrill'
'Eric Rivard'
'Jeffrey S. DeRopp'
'Xinping Wang'
'Bobby D. Ellis'
'James C. Fettinger'
'Bernd Wrackmeyer'
'Philip P. Power'

_publ_section_title
;
 Synthesis and Characterization of the M(II) (M = Ge, Sn, or Pb)
 Phosphinidene Dimers {M(\m-PAr')}2 (Ar' = C6H3-2,6-(C6H3-2,6-Pri2)2)
;
_journal_name_full 'Inorganic Chemistry'
_journal_page_first 8481
_journal_page_last 8486
_journal_paper_doi 10.1021/ic101068a
_journal_volume 49
_journal_year 2010
_chemical_formula_moiety 'C60 H74 P2 Sn2, C6 H14'
_chemical_formula_sum 'C66 H88 P2 Sn2'
_chemical_formula_weight 1180.68
_chemical_melting_point 332
_chemical_name_common '[Dipp*PSn]2.hexane'
_chemical_name_systematic
; 
 ? 
;
_space_group_IT_number 12
_symmetry_cell_setting monoclinic
_symmetry_space_group_name_Hall '-C 2y'
_symmetry_space_group_name_H-M 'C 1 2/m 1'
_atom_sites_solution_hydrogens geom
_atom_sites_solution_primary direct
_atom_sites_solution_secondary difmap
_audit_creation_method SHELXL-97
_cell_angle_alpha 90.00
_cell_angle_beta 128.261(2)
_cell_angle_gamma 90.00
_cell_formula_units_Z 2
_cell_length_a 16.0315(16)
_cell_length_b 20.514(2)
_cell_length_c 11.8910(12)
_cell_measurement_reflns_used 6125
_cell_measurement_temperature 90(2)
_cell_measurement_theta_max 29.5
_cell_measurement_theta_min 2.5
_cell_volume 3070.6(5)
_computing_cell_refinement 'SAINT 6.45A (Bruker, 2003)'
_computing_data_collection 'SMART 5.054 (Bruker, 2003)'
_computing_data_reduction SAINT
_computing_publication_material SHELXL-97
_computing_structure_refinement 'SHELXL-97 (Sheldrick, 1997)'
_computing_structure_solution 'SHELXS-97 (Sheldrick, 1990)'
_diffrn_ambient_temperature 90(2)
_diffrn_detector_area_resol_mean 8.3
_diffrn_measured_fraction_theta_full 1.000
_diffrn_measured_fraction_theta_max 1.000
_diffrn_measurement_device_type 'Bruker SMART 1000'
_diffrn_measurement_method \w
_diffrn_radiation_monochromator graphite
_diffrn_radiation_source 'fine-focus sealed tube'
_diffrn_radiation_type MoK\a
_diffrn_radiation_wavelength 0.71073
_diffrn_reflns_av_R_equivalents 0.0543
_diffrn_reflns_av_sigmaI/netI 0.0415
_diffrn_reflns_limit_h_max 21
_diffrn_reflns_limit_h_min -21
_diffrn_reflns_limit_k_max 27
_diffrn_reflns_limit_k_min -27
_diffrn_reflns_limit_l_max 16
_diffrn_reflns_limit_l_min -16
_diffrn_reflns_number 21241
_diffrn_reflns_theta_full 28.70
_diffrn_reflns_theta_max 28.70
_diffrn_reflns_theta_min 1.90
_diffrn_standards_number 0
_exptl_absorpt_coefficient_mu 0.902
_exptl_absorpt_correction_T_max 0.8401
_exptl_absorpt_correction_T_min 0.7142
_exptl_absorpt_correction_type multi-scan
_exptl_absorpt_process_details 'SADABS (Sheldrick, 2003)'
_exptl_crystal_colour red-purple
_exptl_crystal_density_diffrn 1.277
_exptl_crystal_density_method 'not measured'
_exptl_crystal_description rod
_exptl_crystal_F_000 1228
_exptl_crystal_size_max 0.40
_exptl_crystal_size_mid 0.20
_exptl_crystal_size_min 0.20
_refine_diff_density_max 1.780
_refine_diff_density_min -3.946
_refine_diff_density_rms 0.116
_refine_ls_extinction_method none
_refine_ls_goodness_of_fit_ref 1.154
_refine_ls_hydrogen_treatment constr
_refine_ls_matrix_type full
_refine_ls_number_parameters 174
_refine_ls_number_reflns 4084
_refine_ls_number_restraints 0
_refine_ls_restrained_S_all 1.154
_refine_ls_R_factor_all 0.0847
_refine_ls_R_factor_gt 0.0574
_refine_ls_shift/su_max 0.000
_refine_ls_shift/su_mean 0.000
_refine_ls_structure_factor_coef Fsqd
_refine_ls_weighting_details 'calc w=1/[\s^2^(Fo^2^)+(0.0000P)^2^+23.8048P] where P=(Fo^2^+2Fc^2^)/3'
_refine_ls_weighting_scheme calc
_refine_ls_wR_factor_gt 0.1054
_refine_ls_wR_factor_ref 0.1178
_reflns_number_gt 3041
_reflns_number_total 4084
_reflns_threshold_expression I>2\s(I)
_cod_data_source_file ic101068a_si_001_2.cif
_cod_data_source_block rw4
_cod_original_sg_symbol_H-M 'C 2/m'
_cod_database_code 4316524

loop_
_symmetry_equiv_pos_as_xyz
'x, y, z'
'-x, y, -z'
'x+1/2, y+1/2, z'
'-x+1/2, y+1/2, -z'
'-x, -y, -z'
'x, -y, z'
'-x+1/2, -y+1/2, -z'
'x+1/2, -y+1/2, z'

loop_
_atom_site_label
_atom_site_type_symbol
_atom_site_fract_x
_atom_site_fract_y
_atom_site_fract_z
_atom_site_U_iso_or_equiv
_atom_site_adp_type
_atom_site_occupancy
_atom_site_symmetry_multiplicity
_atom_site_calc_flag
_atom_site_refinement_flags
_atom_site_disorder_assembly
_atom_site_disorder_group
Sn1 Sn 0.62529(3) 0.5000 0.67511(5) 0.04292(17) Uani 1 2 d S . .
P1 P 0.53153(13) 0.57534(8) 0.47662(19) 0.0185(4) Uani 0.50 1 d P . .
C1 C 0.5000 0.6616(3) 0.5000 0.0460(19) Uani 1 2 d S . .
C2 C 0.5860(3) 0.69651(18) 0.6192(4) 0.0287(9) Uani 1 1 d . . .
C3 C 0.5842(3) 0.76415(17) 0.6166(4) 0.0278(8) Uani 1 1 d . . .
H3A H 0.6421 0.7876 0.6965 0.033 Uiso 1 1 calc R . .
C4 C 0.5000 0.7982(2) 0.5000 0.0321(13) Uani 1 2 d S . .
H4A H 0.5000 0.8445 0.5000 0.039 Uiso 1 2 calc SR . .
C5 C 0.6788(3) 0.66187(17) 0.7485(4) 0.0237(8) Uani 1 1 d . . .
C6 C 0.7667(3) 0.64469(18) 0.7555(4) 0.0267(8) Uani 1 1 d . . .
C7 C 0.8519(3) 0.6124(2) 0.8764(4) 0.0316(9) Uani 1 1 d . . .
H7A H 0.9117 0.6008 0.8820 0.038 Uiso 1 1 calc R . .
C8 C 0.8504(3) 0.5970(2) 0.9888(4) 0.0320(9) Uani 1 1 d . . .
H8A H 0.9087 0.5747 1.0704 0.038 Uiso 1 1 calc R . .
C9 C 0.7638(3) 0.6144(2) 0.9816(4) 0.0310(9) Uani 1 1 d . . .
H9A H 0.7633 0.6038 1.0590 0.037 Uiso 1 1 calc R . .
C10 C 0.6771(3) 0.64722(19) 0.8628(4) 0.0264(8) Uani 1 1 d . . .
C11 C 0.7733(4) 0.6619(2) 0.6372(5) 0.0356(10) Uani 1 1 d . . .
H11A H 0.7013 0.6766 0.5524 0.043 Uiso 1 1 calc R . .
C12 C 0.8061(5) 0.6047(3) 0.5897(6) 0.0553(15) Uani 1 1 d . . .
H12A H 0.7580 0.5679 0.5624 0.083 Uiso 1 1 calc R . .
H12B H 0.8790 0.5917 0.6688 0.083 Uiso 1 1 calc R . .
H12C H 0.8023 0.6180 0.5075 0.083 Uiso 1 1 calc R . .
C13 C 0.8505(4) 0.7187(2) 0.6840(5) 0.0479(13) Uani 1 1 d . . .
H13A H 0.8253 0.7569 0.7048 0.072 Uiso 1 1 calc R . .
H13B H 0.8543 0.7293 0.6069 0.072 Uiso 1 1 calc R . .
H13C H 0.9212 0.7064 0.7701 0.072 Uiso 1 1 calc R . .
C14 C 0.5848(3) 0.6669(2) 0.8615(4) 0.0356(10) Uani 1 1 d . . .
H14A H 0.5349 0.6934 0.7732 0.043 Uiso 1 1 calc R . .
C15 C 0.6213(4) 0.7091(2) 0.9874(6) 0.0478(13) Uani 1 1 d . . .
H15A H 0.6628 0.7456 0.9924 0.072 Uiso 1 1 calc R . .
H15B H 0.6655 0.6833 1.0755 0.072 Uiso 1 1 calc R . .
H15C H 0.5593 0.7258 0.9763 0.072 Uiso 1 1 calc R . .
C16 C 0.5244(5) 0.6100(3) 0.8539(11) 0.127(4) Uani 1 1 d . . .
H16A H 0.4678 0.6251 0.8568 0.190 Uiso 1 1 calc R . .
H16B H 0.5724 0.5811 0.9354 0.190 Uiso 1 1 calc R . .
H16C H 0.4931 0.5862 0.7644 0.190 Uiso 1 1 calc R . .
C17 C 0.9436(7) 0.5000 0.4700(12) 0.073(3) Uani 1 2 d S . .
H17 H 0.9317 0.4623 0.5062 0.088 Uiso 1 1 d R . .
C18 C 0.8625(9) 0.5000 0.3144(12) 0.109(4) Uani 1 2 d S . .
H18 H 0.8740 0.4623 0.2778 0.131 Uiso 1 1 d R . .
C19 C 0.7472(8) 0.5000 0.2528(12) 0.081(3) Uani 1 2 d S . .
H19A H 0.7011 0.5000 0.1500 0.122 Uiso 1 2 d SR . .
H19B H 0.7338 0.4618 0.2861 0.122 Uiso 1 1 d R . .

loop_
_atom_site_aniso_label
_atom_site_aniso_U_11
_atom_site_aniso_U_22
_atom_site_aniso_U_33
_atom_site_aniso_U_23
_atom_site_aniso_U_13
_atom_site_aniso_U_12
Sn1 0.01693(18) 0.01602(17) 0.0523(3) 0.000 -0.00020(18) 0.000
P1 0.0147(8) 0.0129(7) 0.0168(9) 0.0002(6) 0.0042(7) -0.0015(6)
C1 0.062(4) 0.014(2) 0.021(3) 0.000 0.005(3) 0.000
C2 0.038(2) 0.0175(16) 0.024(2) -0.0021(14) 0.0158(18) -0.0015(15)
C3 0.038(2) 0.0188(17) 0.033(2) -0.0077(15) 0.0257(19) -0.0073(15)
C4 0.049(3) 0.013(2) 0.047(4) 0.000 0.036(3) 0.000
C5 0.0317(19) 0.0184(16) 0.0174(18) -0.0053(13) 0.0134(16) -0.0048(14)
C6 0.0294(19) 0.0283(19) 0.0226(19) -0.0100(15) 0.0162(17) -0.0160(15)
C7 0.0212(18) 0.049(2) 0.024(2) -0.0109(18) 0.0141(17) -0.0127(17)
C8 0.0197(18) 0.047(2) 0.023(2) -0.0029(18) 0.0097(16) -0.0048(16)
C9 0.029(2) 0.045(2) 0.019(2) -0.0016(17) 0.0152(17) 0.0002(17)
C10 0.0286(19) 0.0302(19) 0.0182(19) -0.0057(15) 0.0135(16) 0.0018(15)
C11 0.043(2) 0.035(2) 0.032(2) -0.0100(18) 0.025(2) -0.0212(19)
C12 0.092(4) 0.050(3) 0.049(3) -0.017(2) 0.056(3) -0.025(3)
C13 0.061(3) 0.048(3) 0.048(3) -0.013(2) 0.041(3) -0.029(2)
C14 0.032(2) 0.049(3) 0.021(2) -0.0023(18) 0.0138(18) 0.0155(19)
C15 0.049(3) 0.051(3) 0.064(3) -0.034(3) 0.045(3) -0.020(2)
C16 0.061(4) 0.086(5) 0.261(11) -0.114(6) 0.113(6) -0.051(4)
C17 0.076(6) 0.038(4) 0.134(9) 0.000 0.080(7) 0.000
C18 0.085(8) 0.153(12) 0.061(7) 0.000 0.031(6) 0.000
C19 0.095(8) 0.067(6) 0.103(8) 0.000 0.072(7) 0.000

loop_
_atom_type_symbol
_atom_type_description
_atom_type_scat_dispersion_real
_atom_type_scat_dispersion_imag
_atom_type_scat_source
C C 0.0033 0.0016 'International Tables Vol C Tables 4.2.6.8 and 6.1.1.4'
H H 0.0000 0.0000 'International Tables Vol C Tables 4.2.6.8 and 6.1.1.4'
P P 0.1023 0.0942 'International Tables Vol C Tables 4.2.6.8 and 6.1.1.4'
Sn Sn -0.6537 1.4246 'International Tables Vol C Tables 4.2.6.8 and 6.1.1.4'

loop_
_geom_angle_atom_site_label_1
_geom_angle_atom_site_label_2
_geom_angle_atom_site_label_3
_geom_angle
_geom_angle_site_symmetry_1
_geom_angle_site_symmetry_3
_geom_angle_publ_flag
P1 Sn1 P1 79.64(8) 6_565 . ?
P1 Sn1 P1 33.47(9) 6_565 5_666 ?
P1 Sn1 P1 87.22(6) . 5_666 ?
P1 Sn1 P1 87.22(6) 6_565 2_656 ?
P1 Sn1 P1 33.47(9) . 2_656 ?
P1 Sn1 P1 75.68(8) 5_666 2_656 ?
P1 P1 C1 68.10(8) 2_656 . ?
P1 P1 Sn1 77.35(11) 2_656 . ?
C1 P1 Sn1 120.82(10) . . ?
P1 P1 Sn1 69.19(10) 2_656 5_666 ?
C1 P1 Sn1 115.89(9) . 5_666 ?
Sn1 P1 Sn1 92.78(6) . 5_666 ?
C2 C1 C2 119.3(5) . 2_656 ?
C2 C1 P1 120.3(2) . 2_656 ?
C2 C1 P1 115.7(2) 2_656 2_656 ?
C2 C1 P1 115.7(2) . . ?
C2 C1 P1 120.3(2) 2_656 . ?
C3 C2 C1 119.3(4) . . ?
C3 C2 C5 119.4(3) . . ?
C1 C2 C5 121.3(3) . . ?
C4 C3 C2 121.4(4) . . ?
C4 C3 H3A 119.3 . . ?
C2 C3 H3A 119.3 . . ?
C3 C4 C3 119.4(5) 2_656 . ?
C3 C4 H4A 120.3 2_656 . ?
C3 C4 H4A 120.3 . . ?
C6 C5 C10 120.5(3) . . ?
C6 C5 C2 120.1(4) . . ?
C10 C5 C2 119.4(4) . . ?
C7 C6 C5 119.2(4) . . ?
C7 C6 C11 118.8(4) . . ?
C5 C6 C11 122.1(4) . . ?
C8 C7 C6 120.8(4) . . ?
C8 C7 H7A 119.6 . . ?
C6 C7 H7A 119.6 . . ?
C9 C8 C7 119.8(4) . . ?
C9 C8 H8A 120.1 . . ?
C7 C8 H8A 120.1 . . ?
C8 C9 C10 121.2(4) . . ?
C8 C9 H9A 119.4 . . ?
C10 C9 H9A 119.4 . . ?
C9 C10 C5 118.5(4) . . ?
C9 C10 C14 119.3(4) . . ?
C5 C10 C14 122.1(3) . . ?
C6 C11 C12 113.7(4) . . ?
C6 C11 C13 110.2(3) . . ?
C12 C11 C13 109.5(4) . . ?
C6 C11 H11A 107.8 . . ?
C12 C11 H11A 107.8 . . ?
C13 C11 H11A 107.8 . . ?
C11 C12 H12A 109.5 . . ?
C11 C12 H12B 109.5 . . ?
H12A C12 H12B 109.5 . . ?
C11 C12 H12C 109.5 . . ?
H12A C12 H12C 109.5 . . ?
H12B C12 H12C 109.5 . . ?
C11 C13 H13A 109.5 . . ?
C11 C13 H13B 109.5 . . ?
H13A C13 H13B 109.5 . . ?
C11 C13 H13C 109.5 . . ?
H13A C13 H13C 109.5 . . ?
H13B C13 H13C 109.5 . . ?
C16 C14 C15 110.5(5) . . ?
C16 C14 C10 112.7(4) . . ?
C15 C14 C10 111.5(4) . . ?
C16 C14 H14A 107.3 . . ?
C15 C14 H14A 107.3 . . ?
C10 C14 H14A 107.3 . . ?
C14 C15 H15A 109.5 . . ?
C14 C15 H15B 109.5 . . ?
H15A C15 H15B 109.5 . . ?
C14 C15 H15C 109.5 . . ?
H15A C15 H15C 109.5 . . ?
H15B C15 H15C 109.5 . . ?
C14 C16 H16A 109.5 . . ?
C14 C16 H16B 109.5 . . ?
H16A C16 H16B 109.5 . . ?
C14 C16 H16C 109.5 . . ?
H16A C16 H16C 109.5 . . ?
H16B C16 H16C 109.5 . . ?
C18 C17 C17 118.4(12) . 5_766 ?
C18 C17 H17 107.4 . . ?
C17 C17 H17 107.9 5_766 . ?
C17 C18 C19 118.5(10) . . ?
C17 C18 H18 107.7 . . ?
C19 C18 H18 107.5 . . ?
C18 C19 H19A 111.3 . . ?
C18 C19 H19B 108.6 . . ?
H19A C19 H19B 109.5 . . ?

loop_
_geom_bond_atom_site_label_1
_geom_bond_atom_site_label_2
_geom_bond_distance
_geom_bond_site_symmetry_2
_geom_bond_publ_flag
Sn1 P1 2.4134(18) 6_565 ?
Sn1 P1 2.4134(18) . ?
Sn1 P1 2.5192(17) 5_666 ?
Sn1 P1 2.5192(17) 2_656 ?
P1 P1 1.424(4) 2_656 ?
P1 C1 1.908(5) . ?
P1 Sn1 2.5192(17) 5_666 ?
C1 C2 1.415(5) . ?
C1 C2 1.415(5) 2_656 ?
C1 P1 1.908(5) 2_656 ?
C2 C3 1.388(5) . ?
C2 C5 1.499(5) . ?
C3 C4 1.383(5) . ?
C3 H3A 0.9500 . ?
C4 C3 1.383(5) 2_656 ?
C4 H4A 0.9500 . ?
C5 C6 1.404(6) . ?
C5 C10 1.409(5) . ?
C6 C7 1.393(6) . ?
C6 C11 1.516(6) . ?
C7 C8 1.387(6) . ?
C7 H7A 0.9500 . ?
C8 C9 1.384(6) . ?
C8 H8A 0.9500 . ?
C9 C10 1.396(5) . ?
C9 H9A 0.9500 . ?
C10 C14 1.523(6) . ?
C11 C12 1.529(7) . ?
C11 C13 1.532(5) . ?
C11 H11A 1.0000 . ?
C12 H12A 0.9800 . ?
C12 H12B 0.9800 . ?
C12 H12C 0.9800 . ?
C13 H13A 0.9800 . ?
C13 H13B 0.9800 . ?
C13 H13C 0.9800 . ?
C14 C16 1.483(8) . ?
C14 C15 1.500(6) . ?
C14 H14A 1.0000 . ?
C15 H15A 0.9800 . ?
C15 H15B 0.9800 . ?
C15 H15C 0.9800 . ?
C16 H16A 0.9800 . ?
C16 H16B 0.9800 . ?
C16 H16C 0.9800 . ?
C17 C18 1.461(14) . ?
C17 C17 1.476(16) 5_766 ?
C17 H17 0.9601 . ?
C18 C19 1.510(14) . ?
C18 H18 0.9601 . ?
C19 H19A 0.9600 . ?
C19 H19B 0.9600 . ?
